data_4076153
loop_
_publ_author_name
'Vicente, Jos\'e'
'Chicote, Mar\'ia-Teresa'
'Alvarez-Falc\'on, Miguel M.'
'Jones, Peter G.'

_publ_section_title
;
 Gold(I) Complexes Derived from C6Me3(C&#x22EE;CH)3-1,3,5,
 C6Me4(C&#x22EE;CH)2-1,4, and MeC6H4C&#x22EE;CH-4&#x00A7;
;
_journal_issue 24
_journal_name_full Organometallics
_journal_page_first 5956
_journal_paper_doi 10.1021/om050665f
_journal_volume 24
_journal_year 2005
_chemical_formula_sum 'C66 H56 Au N P2'
_chemical_formula_weight 1122.02
_chemical_name_systematic
;

 ?

;
_space_group_IT_number 15
_symmetry_cell_setting monoclinic
_symmetry_space_group_name_Hall '-C 2yc'
_symmetry_space_group_name_H-M 'C 1 2/c 1'
_atom_sites_solution_hydrogens geom
_atom_sites_solution_primary Patterson
_atom_sites_solution_secondary difmap
_audit_creation_method SHELXL-97
_cell_angle_alpha 90.00
_cell_angle_beta 133.930(4)
_cell_angle_gamma 90.00
_cell_formula_units_Z 4
_cell_length_a 27.829(2)
_cell_length_b 12.7529(11)
_cell_length_c 19.8249(14)
_cell_measurement_reflns_used 7817
_cell_measurement_temperature 133(2)
_cell_measurement_theta_max 30.5
_cell_measurement_theta_min 2.7
_cell_volume 5067.1(8)
_computing_cell_refinement 'Bruker SAINT'
_computing_data_collection 'Bruker SMART'
_computing_data_reduction 'Bruker SAINT'
_computing_molecular_graphics 'Siemens XP'
_computing_publication_material SHELXL-97
_computing_structure_refinement 'SHELXL-97 (Sheldrick, 1997)'
_computing_structure_solution 'SHELXS-97 (Sheldrick, 1990)'
_diffrn_ambient_temperature 133(2)
_diffrn_detector_area_resol_mean 8.192
_diffrn_measured_fraction_theta_full 0.999
_diffrn_measured_fraction_theta_max 0.999
_diffrn_measurement_device_type 'Bruker SMART 1000 CCD'
_diffrn_measurement_method '\w- & \f-scan'
_diffrn_radiation_monochromator graphite
_diffrn_radiation_source 'fine-focus sealed tube'
_diffrn_radiation_type MoK\a
_diffrn_radiation_wavelength 0.71073
_diffrn_reflns_av_R_equivalents 0.0392
_diffrn_reflns_av_sigmaI/netI 0.0334
_diffrn_reflns_limit_h_max 39
_diffrn_reflns_limit_h_min -38
_diffrn_reflns_limit_k_max 17
_diffrn_reflns_limit_k_min -17
_diffrn_reflns_limit_l_max 27
_diffrn_reflns_limit_l_min -27
_diffrn_reflns_number 39441
_diffrn_reflns_theta_full 30.00
_diffrn_reflns_theta_max 30.03
_diffrn_reflns_theta_min 1.89
_exptl_absorpt_coefficient_mu 3.010
_exptl_absorpt_correction_T_max 0.894
_exptl_absorpt_correction_T_min 0.650
_exptl_absorpt_correction_type multi-scan
_exptl_absorpt_process_details SADABS
_exptl_crystal_colour amber
_exptl_crystal_density_diffrn 1.471
_exptl_crystal_density_method 'not measured'
_exptl_crystal_description tablet
_exptl_crystal_F_000 2272
_exptl_crystal_size_max 0.18
_exptl_crystal_size_mid 0.16
_exptl_crystal_size_min 0.05
_refine_diff_density_max 1.451
_refine_diff_density_min -0.423
_refine_diff_density_rms 0.095
_refine_ls_extinction_method none
_refine_ls_goodness_of_fit_ref 1.018
_refine_ls_hydrogen_treatment 'acetylenic H free with SADI, rigid methyls, others riding'
_refine_ls_matrix_type full
_refine_ls_number_parameters 328
_refine_ls_number_reflns 7397
_refine_ls_number_restraints 97
_refine_ls_restrained_S_all 1.012
_refine_ls_R_factor_all 0.0355
_refine_ls_R_factor_gt 0.0264
_refine_ls_shift/su_max 0.001
_refine_ls_shift/su_mean 0.000
_refine_ls_structure_factor_coef Fsqd
_refine_ls_weighting_details 'calc w=1/[\s^2^(Fo^2^)+(0.0367P)^2^] where P=(Fo^2^+2Fc^2^)/3'
_refine_ls_weighting_scheme calc
_refine_ls_wR_factor_gt 0.0622
_refine_ls_wR_factor_ref 0.0645
_reflns_number_gt 6272
_reflns_number_total 7397
_reflns_threshold_expression >2sigma(I)
_cod_data_source_file om050665fsi20050802_013525.cif
_cod_data_source_block bernie
_cod_depositor_comments
;
The following automatic conversions were performed:

'_geom_bond_publ_flag' value 'Y' changed to 'y' according to
/home/saulius/struct/CIF-dictionaries/cif_core.dic dictionary named
'cif_core.dic' version 2.4.1 from 2010-06-29 (15
times).

'_geom_angle_publ_flag' value 'Y' changed to 'y' according
to /home/saulius/struct/CIF-dictionaries/cif_core.dic dictionary
named 'cif_core.dic' version 2.4.1 from 2010-06-29 (23 times).

Automatic conversion script
Id: cif_fix_values 1715 2011-07-08 13:25:40Z adriana 
;
_cod_original_cell_volume 5067.2(7)
_cod_original_sg_symbol_H-M 'C 2/c'
_cod_database_code 4076153

loop_
_symmetry_equiv_pos_as_xyz
'x, y, z'
'-x, y, -z+1/2'
'x+1/2, y+1/2, z'
'-x+1/2, y+1/2, -z+1/2'
'-x, -y, -z'
'x, -y, z-1/2'
'-x+1/2, -y+1/2, -z'
'x+1/2, -y+1/2, z-1/2'

loop_
_atom_site_label
_atom_site_type_symbol
_atom_site_fract_x
_atom_site_fract_y
_atom_site_fract_z
_atom_site_U_iso_or_equiv
_atom_site_adp_type
_atom_site_occupancy
_atom_site_symmetry_multiplicity
_atom_site_calc_flag
_atom_site_refinement_flags
Au Au 0.5000 0.705368(10) 0.2500 0.02573(4) Uani 1 2 d S
C1 C 0.43833(13) 0.6967(2) 0.26762(17) 0.0315(5) Uani 1 1 d U
C2 C 0.40485(12) 0.6763(2) 0.28396(16) 0.0304(5) Uani 1 1 d U
C3 C 0.36922(11) 0.6454(2) 0.30927(15) 0.0278(5) Uani 1 1 d U
C4 C 0.38675(11) 0.5515(2) 0.35824(15) 0.0282(5) Uani 1 1 d U
C5 C 0.35341(11) 0.5210(2) 0.38553(15) 0.0279(5) Uani 1 1 d U
C6 C 0.30061(11) 0.5830(2) 0.35983(15) 0.0280(5) Uani 1 1 d U
C7 C 0.28373(11) 0.6749(2) 0.31004(16) 0.0295(5) Uani 1 1 d U
C8 C 0.31832(12) 0.7097(2) 0.28592(16) 0.0295(5) Uani 1 1 d U
C9 C 0.44037(11) 0.4844(2) 0.37975(17) 0.0318(5) Uani 1 1 d U
H9A H 0.4276 0.4652 0.3212 0.038 Uiso 1 1 calc R
H9B H 0.4460 0.4206 0.4123 0.038 Uiso 1 1 calc R
H9C H 0.4824 0.5235 0.4198 0.038 Uiso 1 1 calc R
C10 C 0.37380(11) 0.4284(2) 0.44140(16) 0.0297(5) Uani 1 1 d U
C11 C 0.39164(14) 0.3541(2) 0.48995(19) 0.0372(6) Uani 1 1 d DU
H11 H 0.4077(18) 0.298(2) 0.530(2) 0.055(10) Uiso 1 1 d D
C12 C 0.26243(12) 0.5509(2) 0.38516(17) 0.0350(6) Uani 1 1 d U
H12A H 0.2643 0.6075 0.4203 0.042 Uiso 1 1 calc R
H12B H 0.2825 0.4874 0.4237 0.042 Uiso 1 1 calc R
H12C H 0.2158 0.5369 0.3278 0.042 Uiso 1 1 calc R
C13 C 0.22841(13) 0.7370(2) 0.28008(18) 0.0340(5) Uani 1 1 d U
C14 C 0.18135(16) 0.7842(3) 0.2505(2) 0.0444(7) Uani 1 1 d DU
H14 H 0.1426(16) 0.824(3) 0.219(3) 0.071(12) Uiso 1 1 d D
C15 C 0.30013(14) 0.8115(2) 0.2359(2) 0.0382(6) Uani 1 1 d U
H15A H 0.3349 0.8316 0.2375 0.046 Uiso 1 1 calc R
H15B H 0.2961 0.8658 0.2667 0.046 Uiso 1 1 calc R
H15C H 0.2575 0.8040 0.1707 0.046 Uiso 1 1 calc R
P P 0.54629(2) 0.11567(4) 0.35318(3) 0.01789(10) Uani 1 1 d .
N N 0.5000 0.0707(2) 0.2500 0.0217(5) Uani 1 2 d S
C21 C 0.58030(11) 0.24409(18) 0.37057(14) 0.0211(4) Uani 1 1 d DU
C22 C 0.63578(12) 0.2540(2) 0.38311(17) 0.0291(5) Uani 1 1 d DU
H22 H 0.6587 0.1934 0.3899 0.035 Uiso 1 1 calc R
C23 C 0.65764(14) 0.3537(2) 0.38574(19) 0.0385(6) Uani 1 1 d DU
H23 H 0.6959 0.3610 0.3952 0.046 Uiso 1 1 calc R
C24 C 0.62380(13) 0.4421(2) 0.37467(17) 0.0364(6) Uani 1 1 d DU
H24 H 0.6384 0.5096 0.3751 0.044 Uiso 1 1 calc R
C25 C 0.56918(13) 0.4326(2) 0.36299(16) 0.0332(5) Uani 1 1 d DU
H25 H 0.5467 0.4936 0.3565 0.040 Uiso 1 1 calc R
C26 C 0.54685(12) 0.33401(19) 0.36072(15) 0.0265(5) Uani 1 1 d DU
H26 H 0.5090 0.3275 0.3525 0.032 Uiso 1 1 calc R
C31 C 0.50371(10) 0.12076(17) 0.39162(13) 0.0205(4) Uani 1 1 d DU
C32 C 0.44594(11) 0.06147(19) 0.34418(15) 0.0267(5) Uani 1 1 d DU
H32 H 0.4280 0.0223 0.2902 0.032 Uiso 1 1 calc R
C33 C 0.41466(12) 0.0601(2) 0.37674(17) 0.0320(5) Uani 1 1 d DU
H33 H 0.3750 0.0203 0.3443 0.038 Uiso 1 1 calc R
C34 C 0.44067(12) 0.1156(2) 0.45522(16) 0.0295(5) Uani 1 1 d DU
H34 H 0.4190 0.1138 0.4768 0.035 Uiso 1 1 calc R
C35 C 0.49809(12) 0.1743(2) 0.50310(17) 0.0305(5) Uani 1 1 d DU
H35 H 0.5158 0.2127 0.5573 0.037 Uiso 1 1 calc R
C36 C 0.52990(11) 0.17688(19) 0.47158(15) 0.0267(5) Uani 1 1 d DU
H36 H 0.5695 0.2169 0.5045 0.032 Uiso 1 1 calc R
C41 C 0.61568(10) 0.02677(17) 0.43016(14) 0.0210(4) Uani 1 1 d DU
C42 C 0.66757(10) 0.05034(19) 0.52566(14) 0.0261(5) Uani 1 1 d DU
H42 H 0.6669 0.1140 0.5499 0.031 Uiso 1 1 calc R
C43 C 0.71992(11) -0.0196(2) 0.58458(16) 0.0327(5) Uani 1 1 d DU
H43 H 0.7548 -0.0043 0.6495 0.039 Uiso 1 1 calc R
C44 C 0.72163(12) -0.1115(2) 0.54929(17) 0.0355(6) Uani 1 1 d DU
H44 H 0.7582 -0.1583 0.5899 0.043 Uiso 1 1 calc R
C45 C 0.67023(13) -0.1360(2) 0.45491(18) 0.0345(5) Uani 1 1 d DU
H45 H 0.6715 -0.1995 0.4311 0.041 Uiso 1 1 calc R
C46 C 0.61693(11) -0.06695(19) 0.39550(15) 0.0269(5) Uani 1 1 d DU
H46 H 0.5813 -0.0839 0.3311 0.032 Uiso 1 1 calc R

loop_
_atom_site_aniso_label
_atom_site_aniso_U_11
_atom_site_aniso_U_22
_atom_site_aniso_U_33
_atom_site_aniso_U_23
_atom_site_aniso_U_13
_atom_site_aniso_U_12
Au 0.03023(7) 0.02206(7) 0.02654(6) 0.000 0.02031(6) 0.000
C1 0.0342(12) 0.0296(14) 0.0267(11) -0.0057(10) 0.0196(10) -0.0067(10)
C2 0.0287(11) 0.0312(13) 0.0266(11) -0.0078(9) 0.0174(10) -0.0041(9)
C3 0.0255(11) 0.0304(13) 0.0225(10) -0.0077(9) 0.0147(9) -0.0066(9)
C4 0.0224(10) 0.0341(14) 0.0218(10) -0.0064(9) 0.0130(9) -0.0038(9)
C5 0.0239(10) 0.0307(13) 0.0230(10) -0.0061(9) 0.0140(9) -0.0033(9)
C6 0.0245(10) 0.0326(13) 0.0219(10) -0.0068(9) 0.0142(9) -0.0030(9)
C7 0.0240(11) 0.0329(13) 0.0233(11) -0.0076(9) 0.0133(9) -0.0020(9)
C8 0.0271(11) 0.0300(13) 0.0240(10) -0.0087(10) 0.0150(9) -0.0055(10)
C9 0.0272(11) 0.0383(15) 0.0299(11) -0.0023(10) 0.0198(10) 0.0004(10)
C10 0.0255(11) 0.0354(14) 0.0269(11) -0.0033(10) 0.0177(10) -0.0007(10)
C11 0.0398(14) 0.0377(16) 0.0353(13) 0.0020(11) 0.0265(12) 0.0029(12)
C12 0.0298(12) 0.0465(17) 0.0298(12) -0.0004(11) 0.0211(11) 0.0021(11)
C13 0.0319(13) 0.0368(15) 0.0297(12) -0.0039(10) 0.0199(11) -0.0007(10)
C14 0.0452(16) 0.0475(19) 0.0427(15) 0.0060(13) 0.0314(14) 0.0115(14)
C15 0.0386(14) 0.0318(15) 0.0414(14) -0.0032(11) 0.0267(12) -0.0019(11)
P 0.0178(2) 0.0175(3) 0.0137(2) 0.00017(19) 0.0092(2) -0.0008(2)
N 0.0242(12) 0.0179(13) 0.0155(11) 0.000 0.0110(10) 0.000
C21 0.0246(10) 0.0185(10) 0.0167(9) -0.0013(8) 0.0130(9) -0.0030(8)
C22 0.0334(12) 0.0252(12) 0.0330(12) -0.0018(10) 0.0246(11) -0.0026(10)
C23 0.0422(14) 0.0383(16) 0.0422(14) -0.0048(12) 0.0321(13) -0.0137(12)
C24 0.0486(15) 0.0230(13) 0.0313(12) -0.0039(10) 0.0254(12) -0.0137(11)
C25 0.0420(14) 0.0185(12) 0.0267(11) -0.0019(9) 0.0192(11) -0.0001(10)
C26 0.0288(11) 0.0205(11) 0.0250(11) -0.0022(9) 0.0168(10) -0.0009(9)
C31 0.0202(9) 0.0214(11) 0.0167(9) 0.0023(8) 0.0116(8) 0.0017(8)
C32 0.0246(10) 0.0285(13) 0.0230(10) -0.0028(9) 0.0150(9) -0.0047(9)
C33 0.0268(11) 0.0348(14) 0.0335(12) -0.0026(10) 0.0205(10) -0.0070(10)
C34 0.0319(12) 0.0329(14) 0.0314(11) 0.0037(10) 0.0249(10) 0.0019(10)
C35 0.0335(12) 0.0343(14) 0.0248(11) -0.0038(9) 0.0206(10) -0.0021(10)
C36 0.0251(11) 0.0305(13) 0.0219(10) -0.0047(9) 0.0154(9) -0.0051(9)
C41 0.0197(9) 0.0210(11) 0.0187(9) 0.0029(8) 0.0119(8) -0.0004(8)
C42 0.0223(10) 0.0260(12) 0.0206(10) 0.0016(9) 0.0114(9) -0.0014(9)
C43 0.0206(10) 0.0388(15) 0.0213(10) 0.0050(10) 0.0080(9) -0.0016(10)
C44 0.0278(12) 0.0331(14) 0.0333(12) 0.0152(11) 0.0165(11) 0.0106(10)
C45 0.0372(13) 0.0255(13) 0.0371(13) 0.0064(10) 0.0243(11) 0.0086(10)
C46 0.0283(11) 0.0241(12) 0.0228(10) 0.0042(9) 0.0157(9) 0.0031(9)

loop_
_atom_type_symbol
_atom_type_description
_atom_type_scat_dispersion_real
_atom_type_scat_dispersion_imag
_atom_type_scat_source
C C 0.0033 0.0016 'International Tables Vol C Tables 4.2.6.8 and 6.1.1.4'
H H 0.0000 0.0000 'International Tables Vol C Tables 4.2.6.8 and 6.1.1.4'
N N 0.0061 0.0033 'International Tables Vol C Tables 4.2.6.8 and 6.1.1.4'
P P 0.1023 0.0942 'International Tables Vol C Tables 4.2.6.8 and 6.1.1.4'
Au Au -2.0133 8.8022 'International Tables Vol C Tables 4.2.6.8 and 6.1.1.4'

loop_
_geom_angle_atom_site_label_1
_geom_angle_atom_site_label_2
_geom_angle_atom_site_label_3
_geom_angle
_geom_angle_site_symmetry_3
_geom_angle_publ_flag
C1 Au C1 173.56(15) 2_655 y
C2 C1 Au 170.0(2) . y
C1 C2 C3 175.1(3) . y
C4 C3 C8 120.9(2) . y
C4 C3 C2 118.8(2) . y
C8 C3 C2 120.3(2) . y
C3 C4 C5 119.7(2) . y
C3 C4 C9 119.0(2) . y
C5 C4 C9 121.4(2) . y
C4 C5 C6 120.1(2) . y
C4 C5 C10 120.4(2) . y
C6 C5 C10 119.5(2) . y
C7 C6 C5 118.9(2) . y
C7 C6 C12 119.7(2) . y
C5 C6 C12 121.4(2) . y
C6 C7 C8 122.2(2) . y
C6 C7 C13 119.6(2) . y
C8 C7 C13 118.2(2) . y
C3 C8 C7 118.2(2) . y
C3 C8 C15 121.7(2) . y
C7 C8 C15 120.1(2) . y
C11 C10 C5 177.9(3) . y
C14 C13 C7 175.8(3) . y
N P C31 112.01(7) . ?
N P C21 115.10(11) . ?
C31 P C21 107.39(10) . ?
N P C41 107.39(10) . ?
C31 P C41 107.28(9) . ?
C21 P C41 107.31(10) . ?
P N P 137.63(18) 2_655 ?
C22 C21 C26 119.9(2) . ?
C22 C21 P 119.26(19) . ?
C26 C21 P 120.45(17) . ?
C21 C22 C23 119.5(2) . ?
C24 C23 C22 120.3(2) . ?
C25 C24 C23 120.4(2) . ?
C24 C25 C26 120.2(2) . ?
C25 C26 C21 119.8(2) . ?
C32 C31 C36 119.54(19) . ?
C32 C31 P 118.97(16) . ?
C36 C31 P 121.33(16) . ?
C31 C32 C33 119.4(2) . ?
C34 C33 C32 120.6(2) . ?
C33 C34 C35 120.5(2) . ?
C34 C35 C36 119.8(2) . ?
C35 C36 C31 120.2(2) . ?
C46 C41 C42 119.7(2) . ?
C46 C41 P 120.07(16) . ?
C42 C41 P 120.19(17) . ?
C43 C42 C41 119.7(2) . ?
C44 C43 C42 120.3(2) . ?
C43 C44 C45 120.5(2) . ?
C44 C45 C46 119.6(2) . ?
C41 C46 C45 120.2(2) . ?

loop_
_geom_bond_atom_site_label_1
_geom_bond_atom_site_label_2
_geom_bond_distance
_geom_bond_site_symmetry_2
_geom_bond_publ_flag
Au C1 1.978(3) . y
Au C1 1.978(3) 2_655 ?
C1 C2 1.208(4) . y
C2 C3 1.442(3) . y
C3 C4 1.400(4) . y
C3 C8 1.408(3) . y
C4 C5 1.415(3) . y
C4 C9 1.503(3) . y
C5 C6 1.417(3) . y
C5 C10 1.438(4) . y
C6 C7 1.387(4) . y
C6 C12 1.513(3) . y
C7 C8 1.411(3) . y
C7 C13 1.442(4) . y
C8 C15 1.493(4) . y
C10 C11 1.187(4) . y
C13 C14 1.165(4) . y
P N 1.5862(11) . ?
P C31 1.801(2) . ?
P C21 1.801(2) . ?
P C41 1.804(2) . ?
N P 1.5862(11) 2_655 ?
C21 C22 1.389(3) . ?
C21 C26 1.403(3) . ?
C22 C23 1.394(4) . ?
C23 C24 1.385(4) . ?
C24 C25 1.375(4) . ?
C25 C26 1.389(3) . ?
C31 C32 1.394(3) . ?
C31 C36 1.397(3) . ?
C32 C33 1.398(3) . ?
C33 C34 1.373(3) . ?
C34 C35 1.382(3) . ?
C35 C36 1.394(3) . ?
C41 C46 1.391(3) . ?
C41 C42 1.402(3) . ?
C42 C43 1.386(3) . ?
C43 C44 1.383(4) . ?
C44 C45 1.390(3) . ?
C45 C46 1.393(3) . ?

loop_
_geom_hbond_atom_site_label_D
_geom_hbond_atom_site_label_H
_geom_hbond_atom_site_label_A
_geom_hbond_distance_DH
_geom_hbond_distance_HA
_geom_hbond_distance_DA
_geom_hbond_angle_DHA
_geom_hbond_site_symmetry_A
C11 H11 Au 0.92(3) 3.18(3) 3.831(3) 130(3) 5_666
